data_1546554
loop_
_publ_author_name
'Lahmidi, Sanae'
'Abad, Nadeem'
'Boulhaoua, Mohammed'
'Sebbar, Nada Kheira'
'Essassi, El Mokhtar'
'Mague, Joel T.'

_publ_section_title
;
 3-Acetyl-2-methyl-4<i>H</i>-pyrido[1,2-<i>a</i>]pyrimidin-4-one
;
_journal_coeditor_code WM4051
_journal_issue 7
_journal_name_full IUCrData
_journal_page_first x170991
_journal_paper_doi 10.1107/S2414314617009919
_journal_volume 2
_journal_year 2017
_chemical_formula_iupac 'C11 H10 N2 O2'
_chemical_formula_moiety 'C11 H10 N2 O2'
_chemical_formula_sum 'C11 H10 N2 O2'
_chemical_formula_weight 202.21
_chemical_name_systematic
;
3-Acetyl-2-methyl-4<i>H</i>-pyrido[1,2-<i>a</i>]pyrimidin-4-one
;
_space_group_crystal_system triclinic
_space_group_IT_number 2
_space_group_name_Hall '-P 1'
_space_group_name_H-M_alt 'P -1'
_symmetry_space_group_name_Hall '-P 1'
_symmetry_space_group_name_H-M 'P -1'
_atom_sites_solution_hydrogens difmap
_atom_sites_solution_primary direct
_atom_sites_solution_secondary difmap
_audit_creation_method SHELXL-2014/7
_cell_angle_alpha 78.017(2)
_cell_angle_beta 83.431(2)
_cell_angle_gamma 81.266(2)
_cell_formula_units_Z 2
_cell_length_a 3.7716(6)
_cell_length_b 10.3959(15)
_cell_length_c 12.3280(18)
_cell_measurement_reflns_used 3681
_cell_measurement_temperature 100(2)
_cell_measurement_theta_max 29.2374
_cell_measurement_theta_min 2.3724
_cell_volume 465.63(12)
_computing_cell_refinement
;
<i>SAINT</i> (Bruker, 2016)
;
_computing_data_collection
;
<i>APEX3</i> (Bruker, 2016)
;
_computing_data_reduction
;
<i>SAINT</i> (Bruker, 2016)
;
_computing_molecular_graphics
;
<i>DIAMOND</i> (Brandenburg & Putz, 2012)
;
_computing_publication_material
;
<i>SHELXTL</i> (Sheldrick, 2008)
;
_computing_structure_refinement
;
<i>SHELXL2014</i> (Sheldrick, 2015<i>b</i>)
;
_computing_structure_solution
;
<i>SHELXT</i> (Sheldrick, 2015<i>a</i>)
;
_diffrn_ambient_temperature 100(2)
_diffrn_detector_area_resol_mean 8.3333
_diffrn_measured_fraction_theta_full 0.994
_diffrn_measured_fraction_theta_max 0.974
_diffrn_measurement_device_type 'Bruker SMART APEX CCD'
_diffrn_measurement_method '\f and \w scans'
_diffrn_radiation_monochromator graphite
_diffrn_radiation_type MoK\a
_diffrn_radiation_wavelength 0.71073
_diffrn_reflns_av_R_equivalents 0.0273
_diffrn_reflns_limit_h_max 5
_diffrn_reflns_limit_h_min -5
_diffrn_reflns_limit_k_max 14
_diffrn_reflns_limit_k_min -14
_diffrn_reflns_limit_l_max 16
_diffrn_reflns_limit_l_min -16
_diffrn_reflns_number 9022
_diffrn_reflns_theta_full 28.500
_diffrn_reflns_theta_max 29.253
_diffrn_reflns_theta_min 1.695
_exptl_absorpt_coefficient_mu 0.102
_exptl_absorpt_correction_T_max 0.99
_exptl_absorpt_correction_T_min 0.88
_exptl_absorpt_correction_type multi-scan
_exptl_absorpt_process_details
;
(<i>SADABS</i>; Bruker, 2016)
;
_exptl_crystal_colour colourless
_exptl_crystal_density_diffrn 1.442
_exptl_crystal_density_method 'not measured'
_exptl_crystal_description block
_exptl_crystal_F_000 212
_exptl_crystal_size_max 0.214
_exptl_crystal_size_mid 0.202
_exptl_crystal_size_min 0.107
_refine_diff_density_max 0.490
_refine_diff_density_min -0.225
_refine_ls_extinction_method none
_refine_ls_goodness_of_fit_ref 0.997
_refine_ls_hydrogen_treatment refall
_refine_ls_matrix_type full
_refine_ls_number_parameters 176
_refine_ls_number_reflns 2470
_refine_ls_number_restraints 0
_refine_ls_restrained_S_all 0.997
_refine_ls_R_factor_all 0.0592
_refine_ls_R_factor_gt 0.0488
_refine_ls_shift/su_max 0.000
_refine_ls_shift/su_mean 0.000
_refine_ls_structure_factor_coef Fsqd
_refine_ls_weighting_details 'w=1/[\s^2^(Fo^2^)+(0.0998P)^2^] where P=(Fo^2^+2Fc^2^)/3'
_refine_ls_weighting_scheme calc
_refine_ls_wR_factor_gt 0.1295
_refine_ls_wR_factor_ref 0.1360
_reflns_number_gt 1901
_reflns_number_total 2470
_reflns_threshold_expression 'I > 2\s(I)'
_cod_data_source_file wm4051sup1.cif
_cod_data_source_block I
_cod_database_code 1546554
_shelx_space_group_comment
;
The symmetry employed for this shelxl refinement is uniquely defined
by the following loop, which should always be used as a source of
symmetry information in preference to the above space-group names.
They are only intended as comments.
;
_shelx_estimated_absorpt_t_min 0.979
_shelx_estimated_absorpt_t_max 0.989

loop_
_space_group_symop_operation_xyz
'x, y, z'
'-x, -y, -z'

loop_
_atom_site_type_symbol
_atom_site_label
_atom_site_fract_x
_atom_site_fract_y
_atom_site_fract_z
_atom_site_U_iso_or_equiv
_atom_site_adp_type
_atom_site_calc_flag
_atom_site_occupancy
O O1 0.2926(2) 0.34971(8) 0.07890(6) 0.0208(2) Uani d 1
O O2 0.5557(2) 0.00837(8) 0.28674(7) 0.0249(2) Uani d 1
N N1 0.2518(2) 0.47066(9) 0.21721(7) 0.0139(2) Uani d 1
N N2 0.4884(3) 0.37592(9) 0.39182(7) 0.0152(2) Uani d 1
C C1 0.3175(3) 0.47757(10) 0.32396(8) 0.0142(2) Uani d 1
C C2 0.1954(3) 0.59856(11) 0.36119(9) 0.0182(3) Uani d 1
H H2 0.252(4) 0.5959(14) 0.4387(12) 0.024(3) Uiso d 1
C C3 0.0194(3) 0.70330(12) 0.29381(9) 0.0207(3) Uani d 1
H H3 -0.064(4) 0.7835(15) 0.3192(13) 0.033(4) Uiso d 1
C C4 -0.0399(3) 0.69249(12) 0.18479(9) 0.0196(3) Uani d 1
H H4 -0.161(4) 0.7630(15) 0.1353(12) 0.028(4) Uiso d 1
C C5 0.0787(3) 0.57829(11) 0.14802(9) 0.0172(3) Uani d 1
H H5 0.039(4) 0.5650(14) 0.0762(13) 0.031(4) Uiso d 1
C C6 0.3588(3) 0.34940(10) 0.17422(8) 0.0147(2) Uani d 1
C C7 0.5185(3) 0.24174(10) 0.25242(8) 0.0140(2) Uani d 1
C C8 0.5827(3) 0.25987(11) 0.35758(8) 0.0144(2) Uani d 1
C C9 0.6088(3) 0.10916(11) 0.21968(9) 0.0174(3) Uani d 1
C C10 0.7731(4) 0.10147(12) 0.10354(10) 0.0222(3) Uani d 1
H H10A 0.912(4) 0.1737(16) 0.0714(13) 0.036(4) Uiso d 1
H H10B 0.933(5) 0.0147(18) 0.1094(14) 0.048(5) Uiso d 1
H H10C 0.586(5) 0.1028(16) 0.0571(13) 0.039(4) Uiso d 1
C C11 0.7671(3) 0.15253(11) 0.44132(9) 0.0177(3) Uani d 1
H H11A 0.592(4) 0.1061(14) 0.4931(12) 0.029(4) Uiso d 1
H H11B 0.899(4) 0.1935(14) 0.4844(12) 0.026(4) Uiso d 1
H H11C 0.940(4) 0.0891(14) 0.4056(11) 0.028(4) Uiso d 1

loop_
_atom_site_aniso_label
_atom_site_aniso_U_11
_atom_site_aniso_U_22
_atom_site_aniso_U_33
_atom_site_aniso_U_12
_atom_site_aniso_U_13
_atom_site_aniso_U_23
O1 0.0308(5) 0.0203(4) 0.0126(4) -0.0014(3) -0.0067(3) -0.0046(3)
O2 0.0339(5) 0.0155(4) 0.0239(4) -0.0019(4) 0.0002(4) -0.0030(3)
N1 0.0176(5) 0.0136(5) 0.0107(4) -0.0011(4) -0.0036(3) -0.0020(3)
N2 0.0189(5) 0.0137(5) 0.0127(4) -0.0002(4) -0.0033(3) -0.0022(3)
C1 0.0157(6) 0.0169(5) 0.0102(5) -0.0019(4) -0.0024(4) -0.0027(4)
C2 0.0228(6) 0.0164(5) 0.0155(5) 0.0007(4) -0.0042(4) -0.0046(4)
C3 0.0258(7) 0.0177(6) 0.0183(6) 0.0015(5) -0.0026(5) -0.0054(4)
C4 0.0222(6) 0.0161(5) 0.0183(5) 0.0016(4) -0.0053(4) 0.0003(4)
C5 0.0202(6) 0.0182(6) 0.0125(5) -0.0014(4) -0.0046(4) -0.0006(4)
C6 0.0172(6) 0.0150(5) 0.0125(5) -0.0025(4) -0.0021(4) -0.0035(4)
C7 0.0160(6) 0.0140(5) 0.0120(5) -0.0012(4) -0.0015(4) -0.0025(4)
C8 0.0146(5) 0.0163(5) 0.0118(5) -0.0020(4) -0.0006(4) -0.0020(4)
C9 0.0180(6) 0.0172(5) 0.0176(5) -0.0004(4) -0.0036(4) -0.0051(4)
C10 0.0268(7) 0.0218(6) 0.0189(6) -0.0020(5) 0.0007(5) -0.0086(4)
C11 0.0199(6) 0.0171(5) 0.0148(5) 0.0012(4) -0.0038(4) -0.0012(4)

loop_
_atom_type_symbol
_atom_type_description
_atom_type_scat_dispersion_real
_atom_type_scat_dispersion_imag
_atom_type_scat_source
C C 0.0033 0.0016 'International Tables Vol C Tables 4.2.6.8 and 6.1.1.4'
H H 0.0000 0.0000 'International Tables Vol C Tables 4.2.6.8 and 6.1.1.4'
N N 0.0061 0.0033 'International Tables Vol C Tables 4.2.6.8 and 6.1.1.4'
O O 0.0106 0.0060 'International Tables Vol C Tables 4.2.6.8 and 6.1.1.4'

loop_
_geom_angle_atom_site_label_1
_geom_angle_atom_site_label_2
_geom_angle_atom_site_label_3
_geom_angle
C5 N1 C1 121.40(9)
C5 N1 C6 117.53(8)
C1 N1 C6 121.07(9)
C1 N2 C8 118.71(9)
N2 C1 N1 122.63(9)
N2 C1 C2 119.61(9)
N1 C1 C2 117.76(9)
C3 C2 C1 120.72(10)
C3 C2 H2 126.2(8)
C1 C2 H2 113.1(8)
C2 C3 C4 119.75(10)
C2 C3 H3 120.5(9)
C4 C3 H3 119.8(9)
C5 C4 C3 120.04(10)
C5 C4 H4 117.5(9)
C3 C4 H4 122.4(9)
C4 C5 N1 120.31(10)
C4 C5 H5 123.4(9)
N1 C5 H5 116.3(9)
O1 C6 C7 128.13(10)
O1 C6 N1 117.88(9)
C7 C6 N1 113.94(9)
C8 C7 C6 120.56(9)
C8 C7 C9 121.33(10)
C6 C7 C9 118.11(9)
N2 C8 C7 122.90(10)
N2 C8 C11 113.96(9)
C7 C8 C11 123.13(9)
O2 C9 C7 120.39(9)
O2 C9 C10 120.45(10)
C7 C9 C10 119.15(10)
C9 C10 H10A 112.7(9)
C9 C10 H10B 106.3(10)
H10A C10 H10B 109.8(14)
C9 C10 H10C 109.1(9)
H10A C10 H10C 109.2(13)
H10B C10 H10C 109.6(14)
C8 C11 H11A 110.8(9)
C8 C11 H11B 108.1(9)
H11A C11 H11B 107.0(12)
C8 C11 H11C 112.1(8)
H11A C11 H11C 110.6(12)
H11B C11 H11C 108.0(12)

loop_
_geom_bond_atom_site_label_1
_geom_bond_atom_site_label_2
_geom_bond_distance
O1 C6 1.2283(13)
O2 C9 1.2197(14)
N1 C5 1.3838(14)
N1 C1 1.3849(13)
N1 C6 1.4515(13)
N2 C1 1.3346(14)
N2 C8 1.3443(13)
C1 C2 1.4214(14)
C2 C3 1.3593(16)
C2 H2 0.997(14)
C3 C4 1.4171(16)
C3 H3 0.948(15)
C4 C5 1.3530(15)
C4 H4 0.947(16)
C5 H5 0.955(15)
C6 C7 1.4229(15)
C7 C8 1.4007(14)
C7 C9 1.4952(14)
C8 C11 1.4984(15)
C9 C10 1.5066(16)
C10 H10A 0.972(16)
C10 H10B 1.001(18)
C10 H10C 0.955(18)
C11 H11A 0.974(15)
C11 H11B 0.964(15)
C11 H11C 0.990(14)

loop_
_geom_hbond_atom_site_label_D
_geom_hbond_atom_site_label_H
_geom_hbond_atom_site_label_A
_geom_hbond_site_symmetry_A
_geom_hbond_distance_DH
_geom_hbond_distance_HA
_geom_hbond_distance_DA
_geom_hbond_angle_DHA
C2 H2 N2 2_666 0.997(14) 2.494(14) 3.4679(15) 165.5(11)
C5 H5 O1 2_565 0.955(15) 2.349(16) 3.1710(14) 143.9(12)
C10 H10A O1 1_655 0.972(16) 2.513(17) 3.4153(16) 154.5(12)

loop_
_geom_torsion_atom_site_label_1
_geom_torsion_atom_site_label_2
_geom_torsion_atom_site_label_3
_geom_torsion_atom_site_label_4
_geom_torsion
C8 N2 C1 N1 -3.80(17)
C8 N2 C1 C2 176.08(9)
C5 N1 C1 N2 -179.02(10)
C6 N1 C1 N2 1.65(17)
C5 N1 C1 C2 1.10(16)
C6 N1 C1 C2 -178.24(9)
N2 C1 C2 C3 -179.70(11)
N1 C1 C2 C3 0.18(17)
C1 C2 C3 C4 -0.70(19)
C2 C3 C4 C5 -0.05(19)
C3 C4 C5 N1 1.32(18)
C1 N1 C5 C4 -1.87(17)
C6 N1 C5 C4 177.49(10)
C5 N1 C6 O1 0.60(16)
C1 N1 C6 O1 179.95(10)
C5 N1 C6 C7 -177.01(9)
C1 N1 C6 C7 2.35(15)
O1 C6 C7 C8 178.50(11)
N1 C6 C7 C8 -4.19(16)
O1 C6 C7 C9 -2.57(18)
N1 C6 C7 C9 174.74(9)
C1 N2 C8 C7 1.82(17)
C1 N2 C8 C11 -179.04(9)
C6 C7 C8 N2 2.34(17)
C9 C7 C8 N2 -176.56(9)
C6 C7 C8 C11 -176.72(10)
C9 C7 C8 C11 4.39(17)
C8 C7 C9 O2 39.27(16)
C6 C7 C9 O2 -139.66(11)
C8 C7 C9 C10 -139.53(12)
C6 C7 C9 C10 41.55(15)

_cod_database_fobs_code 1546554
